data_4517021
loop_
_publ_author_name
'Garc\'ia-Montero, Angel'
'Rodriguez, Antonio M.'
'Juan, Alberto'
'Velders, Aldrik H.'
'Denisi, Antonio'
'Jim\'enez-Os\'es, Gonzalo'
'G\'omez-Bengoa, Enrique'
'Cativiela, Carlos'
'G\'omez, Maria Victoria'
'Urriolabeitia, Esteban P.'

_publ_section_title
;
 Metal-Free [2 + 2]-Photocycloaddition of (Z)-4-Aryliden-5(4H)-Oxazolones
 as Straightforward Synthesis of 1,3-Diaminotruxillic Acid Precursors:
 Synthetic Scope and Mechanistic Studies
;
_journal_issue 9
_journal_name_full 'ACS Sustainable Chemistry &amp; Engineering'
_journal_page_first 8370
_journal_paper_doi 10.1021/acssuschemeng.7b02140
_journal_volume 5
_journal_year 2017
_chemical_formula_sum 'C34 H26 N2 O4'
_chemical_formula_weight 526.57
_space_group_IT_number 2
_space_group_name_Hall '-P 1'
_space_group_name_H-M_alt 'P -1'
_symmetry_cell_setting triclinic
_symmetry_space_group_name_H-M 'P -1'
_atom_sites_solution_hydrogens geom
_atom_sites_solution_primary direct
_atom_sites_solution_secondary difmap
_audit_creation_method SHELXL-97
_cell_angle_alpha 69.460(7)
_cell_angle_beta 73.023(6)
_cell_angle_gamma 68.198(5)
_cell_formula_units_Z 1
_cell_length_a 7.5802(4)
_cell_length_b 9.6279(6)
_cell_length_c 10.5678(9)
_cell_measurement_reflns_used 3030
_cell_measurement_temperature 150(2)
_cell_measurement_theta_max 28.1240
_cell_measurement_theta_min 3.5510
_cell_volume 658.87(9)
_computing_cell_refinement
;
CrysAlisPro, Agilent Technologies,
Version 1.171.37.31 (release 14-01-2014 CrysAlis171 .NET)
(compiled Jan 14 2014,18:38:05)
;
_computing_data_collection
;
CrysAlisPro, Agilent Technologies,
Version 1.171.37.31 (release 14-01-2014 CrysAlis171 .NET)
(compiled Jan 14 2014,18:38:05)
;
_computing_data_reduction
;
CrysAlisPro, Agilent Technologies,
Version 1.171.37.31 (release 14-01-2014 CrysAlis171 .NET)
(compiled Jan 14 2014,18:38:05)
;
_computing_structure_refinement 'SHELXL-97 (Sheldrick, 1997)'
_computing_structure_solution 'SHELXS-97 (Sheldrick, 1990)'
_diffrn_ambient_temperature 150(2)
_diffrn_detector_area_resol_mean 16.3990
_diffrn_measured_fraction_theta_full 0.998
_diffrn_measured_fraction_theta_max 0.998
_diffrn_measurement_device_type 'Xcalibur, Sapphire3'
_diffrn_radiation_monochromator graphite
_diffrn_radiation_source 'fine-focus sealed tube'
_diffrn_radiation_type MoK\a
_diffrn_radiation_wavelength 0.71073
_diffrn_reflns_av_R_equivalents 0.0372
_diffrn_reflns_av_sigmaI/netI 0.0313
_diffrn_reflns_limit_h_max 8
_diffrn_reflns_limit_h_min -9
_diffrn_reflns_limit_k_max 11
_diffrn_reflns_limit_k_min -11
_diffrn_reflns_limit_l_max 12
_diffrn_reflns_limit_l_min -12
_diffrn_reflns_number 9722
_diffrn_reflns_theta_full 25.00
_diffrn_reflns_theta_max 25.00
_diffrn_reflns_theta_min 3.08
_exptl_absorpt_coefficient_mu 0.087
_exptl_absorpt_correction_T_max 0.9965
_exptl_absorpt_correction_T_min 0.9650
_exptl_absorpt_correction_type multi-scan
_exptl_crystal_colour colorless
_exptl_crystal_density_diffrn 1.327
_exptl_crystal_density_method 'not measured'
_exptl_crystal_description block
_exptl_crystal_F_000 276
_exptl_crystal_size_max 0.41
_exptl_crystal_size_mid 0.20
_exptl_crystal_size_min 0.04
_refine_diff_density_max 0.210
_refine_diff_density_min -0.192
_refine_diff_density_rms 0.036
_refine_ls_extinction_method none
_refine_ls_goodness_of_fit_ref 1.025
_refine_ls_hydrogen_treatment mixed
_refine_ls_matrix_type full
_refine_ls_number_parameters 182
_refine_ls_number_reflns 2320
_refine_ls_number_restraints 0
_refine_ls_restrained_S_all 1.025
_refine_ls_R_factor_all 0.0479
_refine_ls_R_factor_gt 0.0382
_refine_ls_shift/su_max 0.000
_refine_ls_shift/su_mean 0.000
_refine_ls_structure_factor_coef Fsqd
_refine_ls_weighting_details 'calc w=1/[\s^2^(Fo^2^)+(0.0454P)^2^+0.1492P] where P=(Fo^2^+2Fc^2^)/3'
_refine_ls_weighting_scheme calc
_refine_ls_wR_factor_gt 0.0911
_refine_ls_wR_factor_ref 0.0966
_reflns_number_gt 1953
_reflns_number_total 2320
_reflns_threshold_expression >2sigma(I)
_cod_data_source_file sc7b02140_si_002.cif
_cod_data_source_block '__2d2'
_cod_depositor_comments
;
The following automatic conversions were performed:

data item '_symmetry_cell_setting' value 'Triclinic' was changed to
'triclinic' in accordance with the
/home/saulius/struct/COD-crude-data/automatic-downloads/DataCite-retrospective/ACS/depositions/lib/dictionaries/cif_core.dic
dictionary named 'cif_core.dic' version 2.4.2 last updated on
2011-04-26.

Automatic conversion script
Id: cif_fix_values 6909 2019-04-08 15:41:33Z antanas 
;
_cod_original_cell_volume 658.87(8)
_cod_original_sg_symbol_H-M P-1
_cod_database_code 4517021

loop_
_symmetry_equiv_pos_as_xyz
'x, y, z'
'-x, -y, -z'

loop_
_atom_site_label
_atom_site_type_symbol
_atom_site_fract_x
_atom_site_fract_y
_atom_site_fract_z
_atom_site_U_iso_or_equiv
_atom_site_adp_type
_atom_site_occupancy
_atom_site_symmetry_multiplicity
_atom_site_calc_flag
_atom_site_refinement_flags
N1 N 0.55891(16) 0.58200(13) 0.66237(13) 0.0246(3) Uani 1 1 d .
O1 O 0.12936(14) 0.50113(12) 0.69699(12) 0.0341(3) Uani 1 1 d .
O2 O 0.25723(13) 0.60869(11) 0.79254(11) 0.0280(3) Uani 1 1 d .
C1 C 0.2609(2) 0.54187(16) 0.69498(16) 0.0253(3) Uani 1 1 d .
C2 C 0.45473(19) 0.53261(16) 0.59928(15) 0.0231(3) Uani 1 1 d .
C3 C 0.44321(19) 0.62147(15) 0.76689(15) 0.0243(3) Uani 1 1 d .
C4 C 0.45088(19) 0.62356(15) 0.44316(15) 0.0226(3) Uani 1 1 d .
H4A H 0.5513 0.6788 0.4113 0.027 Uiso 1 1 calc R
C5 C 0.26657(19) 0.74125(16) 0.40064(15) 0.0227(3) Uani 1 1 d .
C6 C 0.1170(2) 0.69478(17) 0.39352(16) 0.0286(4) Uani 1 1 d .
H6A H 0.1307 0.5871 0.4163 0.034 Uiso 1 1 calc R
C7 C -0.0513(2) 0.80372(19) 0.35358(18) 0.0342(4) Uani 1 1 d .
H7A H -0.1515 0.7707 0.3478 0.041 Uiso 1 1 calc R
C8 C -0.0735(2) 0.96008(18) 0.32218(17) 0.0318(4) Uani 1 1 d .
H8A H -0.1888 1.0350 0.2946 0.038 Uiso 1 1 calc R
C9 C 0.0724(2) 1.00759(17) 0.33093(16) 0.0287(4) Uani 1 1 d .
H9A H 0.0555 1.1156 0.3099 0.034 Uiso 1 1 calc R
C10 C 0.24430(19) 0.90045(16) 0.36995(15) 0.0241(3) Uani 1 1 d .
C11 C 0.4829(2) 0.67733(16) 0.86443(15) 0.0261(3) Uani 1 1 d .
C12 C 0.6746(2) 0.65728(17) 0.86484(16) 0.0316(4) Uani 1 1 d .
H12A H 0.7764 0.6067 0.8035 0.038 Uiso 1 1 calc R
C13 C 0.7162(3) 0.71099(19) 0.95442(17) 0.0385(4) Uani 1 1 d .
H13A H 0.8468 0.6965 0.9555 0.046 Uiso 1 1 calc R
C14 C 0.5675(3) 0.7861(2) 1.04284(18) 0.0426(4) Uani 1 1 d .
H14A H 0.5964 0.8248 1.1032 0.051 Uiso 1 1 calc R
C15 C 0.3780(3) 0.8049(2) 1.04367(18) 0.0417(4) Uani 1 1 d .
H15A H 0.2767 0.8559 1.1049 0.050 Uiso 1 1 calc R
C16 C 0.3348(2) 0.74962(18) 0.95554(17) 0.0338(4) Uani 1 1 d .
H16A H 0.2042 0.7611 0.9573 0.041 Uiso 1 1 calc R
C17 C 0.3973(2) 0.95984(17) 0.37826(17) 0.0309(4) Uani 1 1 d .
H17A H 0.3410 1.0695 0.3778 0.046 Uiso 1 1 calc R
H17B H 0.5030 0.9495 0.2990 0.046 Uiso 1 1 calc R
H17C H 0.4475 0.8992 0.4633 0.046 Uiso 1 1 calc R

loop_
_atom_site_aniso_label
_atom_site_aniso_U_11
_atom_site_aniso_U_22
_atom_site_aniso_U_33
_atom_site_aniso_U_23
_atom_site_aniso_U_13
_atom_site_aniso_U_12
N1 0.0235(6) 0.0231(6) 0.0277(7) -0.0076(5) -0.0075(5) -0.0046(5)
O1 0.0239(6) 0.0380(6) 0.0420(7) -0.0132(5) -0.0030(5) -0.0112(5)
O2 0.0243(5) 0.0293(6) 0.0304(6) -0.0114(5) -0.0022(4) -0.0072(4)
C1 0.0235(7) 0.0205(7) 0.0292(9) -0.0059(6) -0.0069(6) -0.0030(6)
C2 0.0194(7) 0.0226(7) 0.0283(8) -0.0080(6) -0.0066(6) -0.0046(6)
C3 0.0229(7) 0.0191(7) 0.0276(9) -0.0040(6) -0.0067(6) -0.0034(6)
C4 0.0189(7) 0.0211(7) 0.0287(9) -0.0072(6) -0.0055(6) -0.0060(6)
C5 0.0200(7) 0.0247(7) 0.0223(8) -0.0076(6) -0.0039(6) -0.0045(6)
C6 0.0229(7) 0.0254(8) 0.0377(10) -0.0103(7) -0.0051(6) -0.0061(6)
C7 0.0227(8) 0.0373(9) 0.0454(11) -0.0151(8) -0.0090(7) -0.0067(7)
C8 0.0226(7) 0.0327(9) 0.0356(10) -0.0082(7) -0.0114(7) 0.0002(6)
C9 0.0290(8) 0.0231(8) 0.0296(9) -0.0063(6) -0.0059(6) -0.0033(6)
C10 0.0237(7) 0.0268(8) 0.0215(8) -0.0083(6) -0.0041(6) -0.0059(6)
C11 0.0322(8) 0.0201(7) 0.0236(8) -0.0028(6) -0.0078(6) -0.0063(6)
C12 0.0358(9) 0.0302(8) 0.0284(9) -0.0066(7) -0.0070(7) -0.0103(7)
C13 0.0469(10) 0.0402(10) 0.0344(10) -0.0054(8) -0.0146(8) -0.0187(8)
C14 0.0654(12) 0.0381(9) 0.0321(10) -0.0093(8) -0.0166(9) -0.0188(9)
C15 0.0564(11) 0.0368(9) 0.0303(10) -0.0137(8) -0.0065(8) -0.0090(8)
C16 0.0374(9) 0.0317(8) 0.0285(9) -0.0076(7) -0.0058(7) -0.0072(7)
C17 0.0320(8) 0.0252(8) 0.0380(10) -0.0087(7) -0.0107(7) -0.0083(6)

loop_
_atom_type_symbol
_atom_type_description
_atom_type_scat_dispersion_real
_atom_type_scat_dispersion_imag
_atom_type_scat_source
C C 0.0033 0.0016 'International Tables Vol C Tables 4.2.6.8 and 6.1.1.4'
H H 0.0000 0.0000 'International Tables Vol C Tables 4.2.6.8 and 6.1.1.4'
N N 0.0061 0.0033 'International Tables Vol C Tables 4.2.6.8 and 6.1.1.4'
O O 0.0106 0.0060 'International Tables Vol C Tables 4.2.6.8 and 6.1.1.4'

loop_
_geom_angle_atom_site_label_1
_geom_angle_atom_site_label_2
_geom_angle_atom_site_label_3
_geom_angle
_geom_angle_site_symmetry_1
_geom_angle_site_symmetry_3
C3 N1 C2 106.98(11) . .
C1 O2 C3 105.16(11) . .
O1 C1 O2 122.04(13) . .
O1 C1 C2 131.33(14) . .
O2 C1 C2 106.62(12) . .
N1 C2 C1 104.27(12) . .
N1 C2 C4 120.49(11) . 2_666
C1 C2 C4 113.30(11) . 2_666
N1 C2 C4 113.50(11) . .
C1 C2 C4 116.60(11) . .
C4 C2 C4 89.00(10) 2_666 .
N1 C3 O2 116.54(13) . .
N1 C3 C11 127.33(13) . .
O2 C3 C11 116.12(12) . .
C5 C4 C2 122.57(12) . 2_666
C5 C4 C2 120.08(11) . .
C2 C4 C2 91.00(10) 2_666 .
C5 C4 H4A 107.2 . .
C2 C4 H4A 107.2 2_666 .
C2 C4 H4A 107.2 . .
C6 C5 C10 119.56(13) . .
C6 C5 C4 121.14(12) . .
C10 C5 C4 119.29(12) . .
C7 C6 C5 120.73(14) . .
C7 C6 H6A 119.6 . .
C5 C6 H6A 119.6 . .
C8 C7 C6 120.02(14) . .
C8 C7 H7A 120.0 . .
C6 C7 H7A 120.0 . .
C7 C8 C9 119.80(13) . .
C7 C8 H8A 120.1 . .
C9 C8 H8A 120.1 . .
C8 C9 C10 121.46(14) . .
C8 C9 H9A 119.3 . .
C10 C9 H9A 119.3 . .
C9 C10 C5 118.40(13) . .
C9 C10 C17 118.84(13) . .
C5 C10 C17 122.75(12) . .
C16 C11 C12 119.78(15) . .
C16 C11 C3 121.61(13) . .
C12 C11 C3 118.61(13) . .
C13 C12 C11 119.88(15) . .
C13 C12 H12A 120.1 . .
C11 C12 H12A 120.1 . .
C12 C13 C14 119.98(16) . .
C12 C13 H13A 120.0 . .
C14 C13 H13A 120.0 . .
C15 C14 C13 120.34(16) . .
C15 C14 H14A 119.8 . .
C13 C14 H14A 119.8 . .
C14 C15 C16 120.14(16) . .
C14 C15 H15A 119.9 . .
C16 C15 H15A 119.9 . .
C15 C16 C11 119.86(15) . .
C15 C16 H16A 120.1 . .
C11 C16 H16A 120.1 . .
C10 C17 H17A 109.5 . .
C10 C17 H17B 109.5 . .
H17A C17 H17B 109.5 . .
C10 C17 H17C 109.5 . .
H17A C17 H17C 109.5 . .
H17B C17 H17C 109.5 . .

loop_
_geom_bond_atom_site_label_1
_geom_bond_atom_site_label_2
_geom_bond_distance
_geom_bond_site_symmetry_2
N1 C3 1.2708(19) .
N1 C2 1.4502(18) .
O1 C1 1.1917(17) .
O2 C1 1.3832(18) .
O2 C3 1.3994(17) .
C1 C2 1.513(2) .
C2 C4 1.5687(19) 2_666
C2 C4 1.576(2) .
C3 C11 1.460(2) .
C4 C5 1.5070(19) .
C4 C2 1.5687(19) 2_666
C4 H4A 1.0000 .
C5 C6 1.3934(19) .
C5 C10 1.405(2) .
C6 C7 1.384(2) .
C6 H6A 0.9500 .
C7 C8 1.378(2) .
C7 H7A 0.9500 .
C8 C9 1.381(2) .
C8 H8A 0.9500 .
C9 C10 1.396(2) .
C9 H9A 0.9500 .
C10 C17 1.5057(19) .
C11 C16 1.389(2) .
C11 C12 1.394(2) .
C12 C13 1.379(2) .
C12 H12A 0.9500 .
C13 C14 1.386(2) .
C13 H13A 0.9500 .
C14 C15 1.377(3) .
C14 H14A 0.9500 .
C15 C16 1.383(2) .
C15 H15A 0.9500 .
C16 H16A 0.9500 .
C17 H17A 0.9800 .
C17 H17B 0.9800 .
C17 H17C 0.9800 .
